data_4329744
loop_
_publ_author_name
'Matthew J. Polinski'
'Shuao Wang'
'Justin N. Cross'
'Evgeny V. Alekseev'
'Wulf Depmeier'
'Thomas E. Albrecht-Schmitt'

_publ_section_title
;
 Effects of Large Halides on the Structures of Lanthanide(III) and
 Plutonium(III) Borates
;
_journal_name_full 'Inorganic Chemistry'
_journal_page_first 7859
_journal_page_last 7866
_journal_paper_doi 10.1021/ic3009317
_journal_volume 51
_journal_year 2012
_chemical_formula_moiety La[B5O8(OH)(H2O)2Br]
_chemical_formula_sum 'B5 Br La O11'
_chemical_formula_weight 448.87
_chemical_name_common 'Lanthanum(III) Borate Bromide'
_chemical_name_systematic
; 
 ? 
;
_space_group_IT_number 14
_symmetry_cell_setting monoclinic
_symmetry_space_group_name_Hall '-P 2yn'
_symmetry_space_group_name_H-M 'P 1 21/n 1'
_atom_sites_solution_hydrogens none
_atom_sites_solution_primary direct
_atom_sites_solution_secondary difmap
_audit_creation_method SHELXL-97
_cell_angle_alpha 90.00
_cell_angle_beta 90.017(2)
_cell_angle_gamma 90.00
_cell_formula_units_Z 4
_cell_length_a 6.5197(11)
_cell_length_b 15.213(3)
_cell_length_c 10.704(2)
_cell_measurement_reflns_used 2104
_cell_measurement_temperature 100(2)
_cell_measurement_theta_max 26.11
_cell_measurement_theta_min 2.33
_cell_volume 1061.7(3)
_computing_cell_refinement 'Smart Saint'
_computing_data_collection Smart
_computing_data_reduction SAINT
_computing_molecular_graphics 'SHELXP-91 (Sheldrick, 1997)'
_computing_publication_material 'SHELXCIF-97 (Sheldrick, 2000)'
_computing_structure_refinement 'SHELXL-97 (Sheldrick, 2008)'
_computing_structure_solution 'SHELXS-97 (Sheldrick, 2008)'
_diffrn_ambient_temperature 100(2)
_diffrn_detector_area_resol_mean 0
_diffrn_measured_fraction_theta_full 1.000
_diffrn_measured_fraction_theta_max 1.000
_diffrn_measurement_device_type 'BRUKER apex II'
_diffrn_measurement_method '0.5 wide w/ exposures'
_diffrn_radiation_monochromator 'Quazar Optics'
_diffrn_radiation_source 'Imus microfocused'
_diffrn_radiation_type MoK\a
_diffrn_radiation_wavelength 0.71073
_diffrn_reflns_av_R_equivalents 0.0626
_diffrn_reflns_av_sigmaI/netI 0.0740
_diffrn_reflns_limit_h_max 8
_diffrn_reflns_limit_h_min -8
_diffrn_reflns_limit_k_max 18
_diffrn_reflns_limit_k_min -18
_diffrn_reflns_limit_l_max 13
_diffrn_reflns_limit_l_min -13
_diffrn_reflns_number 8317
_diffrn_reflns_theta_full 26.11
_diffrn_reflns_theta_max 26.11
_diffrn_reflns_theta_min 2.33
_exptl_absorpt_coefficient_mu 7.834
_exptl_absorpt_correction_T_max 0.962
_exptl_absorpt_correction_T_min 0.569
_exptl_absorpt_correction_type numerical
_exptl_absorpt_process_details SHELTXPREP
_exptl_crystal_colour Colorless
_exptl_crystal_density_diffrn 2.808
_exptl_crystal_description Tablet
_exptl_crystal_F_000 820
_exptl_crystal_size_max 0.078
_exptl_crystal_size_mid 0.061
_exptl_crystal_size_min 0.005
_refine_diff_density_max 1.205
_refine_diff_density_min -0.982
_refine_diff_density_rms 0.201
_refine_ls_extinction_method none
_refine_ls_goodness_of_fit_ref 0.944
_refine_ls_hydrogen_treatment none
_refine_ls_matrix_type full
_refine_ls_number_parameters 163
_refine_ls_number_reflns 2104
_refine_ls_number_restraints 12
_refine_ls_restrained_S_all 0.942
_refine_ls_R_factor_all 0.0474
_refine_ls_R_factor_gt 0.0318
_refine_ls_shift/su_max 0.001
_refine_ls_shift/su_mean 0.000
_refine_ls_structure_factor_coef Fsqd
_refine_ls_weighting_details 'calc w=1/[\s^2^(Fo^2^)+(0.0160P)^2^+0.0000P] where P=(Fo^2^+2Fc^2^)/3'
_refine_ls_weighting_scheme calc
_refine_ls_wR_factor_gt 0.0585
_refine_ls_wR_factor_ref 0.0615
_reflns_number_gt 1635
_reflns_number_total 2104
_reflns_threshold_expression >2sigma(I)
_cod_data_source_file ic3009317_si_001_5.cif
_cod_data_source_block save
_cod_original_cell_volume 1061.6(3)
_cod_database_code 4329744

loop_
_symmetry_equiv_pos_as_xyz
'x, y, z'
'-x+1/2, y+1/2, -z+1/2'
'-x, -y, -z'
'x-1/2, -y-1/2, z-1/2'

loop_
_atom_site_label
_atom_site_type_symbol
_atom_site_fract_x
_atom_site_fract_y
_atom_site_fract_z
_atom_site_U_iso_or_equiv
_atom_site_adp_type
_atom_site_occupancy
_atom_site_symmetry_multiplicity
_atom_site_calc_flag
_atom_site_refinement_flags
La1 La 1.16824(6) 0.69852(2) 0.81236(3) 0.00577(11) Uani 1 1 d .
Br1 Br 1.20685(11) 0.88497(5) 0.93270(7) 0.01693(18) Uani 1 1 d .
O11 O 0.8881(6) 0.6975(3) 0.9855(4) 0.0052(9) Uani 1 1 d .
O10 O 1.5558(6) 0.7054(3) 0.8801(4) 0.0058(9) Uani 1 1 d .
O9 O 1.2898(6) 0.5450(3) 0.8801(4) 0.0074(10) Uani 1 1 d .
O8 O 1.0724(6) 0.7809(3) 0.6018(4) 0.0071(10) Uani 1 1 d .
O7 O 0.6401(6) 0.5821(3) 1.0024(4) 0.0065(10) Uani 1 1 d .
O6 O 1.4684(6) 0.7827(3) 0.7038(4) 0.0066(10) Uani 1 1 d .
O5 O 1.0439(6) 0.4285(3) 0.8815(4) 0.0062(10) Uani 1 1 d .
O4 O 0.8232(6) 0.7644(3) 0.7488(4) 0.0093(10) Uani 1 1 d .
O3 O 0.9157(6) 0.5763(3) 0.7360(4) 0.0134(11) Uani 1 1 d .
O2 O 1.2248(6) 0.6731(3) 1.0529(4) 0.0075(10) Uani 1 1 d .
O1 O 1.3261(7) 0.6099(3) 0.6321(4) 0.0161(11) Uani 1 1 d .
B5 B 0.8726(11) 0.7929(5) 0.6279(6) 0.0063(15) Uani 1 1 d .
B4 B 1.6178(11) 0.7520(5) 0.7799(7) 0.0063(16) Uani 1 1 d .
B3 B 0.6721(11) 0.6757(5) 0.9901(7) 0.0068(16) Uani 1 1 d .
B2 B 1.2285(11) 0.4620(5) 0.9201(7) 0.0073(16) Uani 1 1 d U
B1 B 1.0058(11) 0.6632(5) 1.0894(7) 0.0067(16) Uani 1 1 d U

loop_
_atom_site_aniso_label
_atom_site_aniso_U_11
_atom_site_aniso_U_22
_atom_site_aniso_U_33
_atom_site_aniso_U_23
_atom_site_aniso_U_13
_atom_site_aniso_U_12
La1 0.00310(18) 0.0073(2) 0.00688(19) 0.00099(18) -0.00082(13) -0.00010(17)
Br1 0.0188(4) 0.0119(4) 0.0200(4) -0.0021(3) 0.0058(3) -0.0009(3)
O11 0.006(2) 0.004(2) 0.006(2) -0.0004(19) -0.0001(17) -0.0015(19)
O10 0.006(2) 0.006(2) 0.006(2) 0.0008(19) -0.0016(17) 0.0017(19)
O9 0.010(2) 0.008(2) 0.004(2) 0.0012(19) 0.0025(19) -0.0010(19)
O8 0.002(2) 0.010(3) 0.009(2) 0.0029(19) -0.0005(18) 0.0008(18)
O7 0.006(2) 0.005(2) 0.008(2) 0.0002(19) -0.0026(19) -0.0009(18)
O6 0.004(2) 0.009(3) 0.007(2) 0.0011(19) 0.0003(18) -0.0023(18)
O5 0.006(2) 0.005(2) 0.008(2) 0.0019(19) -0.0025(18) 0.0011(18)
O4 0.004(2) 0.013(3) 0.010(2) 0.005(2) -0.0018(19) 0.0000(19)
O3 0.007(2) 0.015(3) 0.017(3) 0.000(2) -0.002(2) -0.003(2)
O2 0.007(2) 0.009(2) 0.006(2) -0.0024(19) -0.0013(19) 0.0001(19)
O1 0.020(3) 0.014(3) 0.014(3) -0.002(2) 0.008(2) 0.001(2)
B5 0.012(4) 0.001(4) 0.006(4) 0.000(3) -0.002(3) -0.002(3)
B4 0.006(4) 0.006(4) 0.007(4) -0.005(3) 0.000(3) 0.001(3)
B3 0.005(4) 0.008(4) 0.008(4) -0.002(3) -0.003(3) -0.002(3)
B2 0.007(2) 0.007(2) 0.008(2) -0.0019(17) 0.0014(17) 0.0016(17)
B1 0.007(2) 0.007(2) 0.006(2) -0.0008(17) 0.0010(17) 0.0001(17)

loop_
_atom_type_symbol
_atom_type_description
_atom_type_scat_dispersion_real
_atom_type_scat_dispersion_imag
_atom_type_scat_source
B B 0.0013 0.0007 'International Tables Vol C Tables 4.2.6.8 and 6.1.1.4'
O O 0.0106 0.0060 'International Tables Vol C Tables 4.2.6.8 and 6.1.1.4'
Br Br -0.2901 2.4595 'International Tables Vol C Tables 4.2.6.8 and 6.1.1.4'
La La -0.2871 2.4523 'International Tables Vol C Tables 4.2.6.8 and 6.1.1.4'

loop_
_geom_angle_atom_site_label_1
_geom_angle_atom_site_label_2
_geom_angle_atom_site_label_3
_geom_angle
_geom_angle_site_symmetry_1
_geom_angle_site_symmetry_3
O4 La1 O1 111.04(14) . .
O4 La1 O9 134.65(13) . .
O1 La1 O9 67.12(13) . .
O4 La1 O11 64.78(13) . .
O1 La1 O11 144.38(13) . .
O9 La1 O11 90.57(13) . .
O4 La1 O6 110.44(13) . .
O1 La1 O6 67.84(13) . .
O9 La1 O6 109.87(13) . .
O11 La1 O6 147.78(12) . .
O4 La1 O3 68.97(13) . .
O1 La1 O3 69.17(14) . .
O9 La1 O3 68.66(13) . .
O11 La1 O3 77.07(13) . .
O6 La1 O3 132.95(13) . .
O4 La1 O2 116.21(13) . .
O1 La1 O2 126.99(13) . .
O9 La1 O2 63.06(12) . .
O11 La1 O2 53.14(12) . .
O6 La1 O2 113.76(12) . .
O3 La1 O2 106.84(13) . .
O4 La1 O10 154.62(13) . .
O1 La1 O10 80.96(13) . .
O9 La1 O10 70.26(13) . .
O11 La1 O10 118.56(12) . .
O6 La1 O10 51.94(12) . .
O3 La1 O10 135.99(13) . .
O2 La1 O10 66.51(12) . .
O4 La1 O8 51.79(13) . .
O1 La1 O8 72.80(13) . .
O9 La1 O8 137.82(12) . .
O11 La1 O8 116.28(12) . .
O6 La1 O8 64.33(12) . .
O3 La1 O8 85.53(13) . .
O2 La1 O8 159.11(12) . .
O10 La1 O8 116.19(12) . .
O4 La1 B4 135.13(17) . .
O1 La1 B4 70.76(16) . .
O9 La1 B4 88.74(16) . .
O11 La1 B4 138.98(16) . .
O6 La1 B4 26.09(16) . .
O3 La1 B4 139.13(16) . .
O2 La1 B4 90.92(16) . .
O10 La1 B4 26.00(15) . .
O8 La1 B4 90.20(16) . .
O4 La1 B5 26.42(15) . .
O1 La1 B5 90.80(17) . .
O9 La1 B5 142.12(16) . .
O11 La1 B5 91.15(16) . .
O6 La1 B5 87.46(16) . .
O3 La1 B5 74.90(16) . .
O2 La1 B5 140.93(16) . .
O10 La1 B5 138.75(16) . .
O8 La1 B5 25.44(15) . .
B4 La1 B5 113.50(19) . .
O4 La1 Br1 79.90(10) . .
O1 La1 Br1 138.90(10) . .
O9 La1 Br1 133.12(9) . .
O11 La1 Br1 76.62(9) . .
O6 La1 Br1 71.23(9) . .
O3 La1 Br1 145.58(10) . .
O2 La1 Br1 73.67(9) . .
O10 La1 Br1 76.88(9) . .
O8 La1 Br1 86.59(9) . .
B4 La1 Br1 74.26(13) . .
B5 La1 Br1 83.84(13) . .
B3 O11 B1 114.0(5) . .
B3 O11 La1 135.1(4) . .
B1 O11 La1 100.2(4) . .
B4 O10 B3 130.1(5) . 1_655
B4 O10 La1 95.2(4) . .
B3 O10 La1 134.7(4) 1_655 .
B2 O9 La1 145.3(4) . .
B5 O8 B3 121.4(5) . 4_675
B5 O8 La1 96.6(4) . .
B3 O8 La1 140.9(3) 4_675 .
B2 O7 B3 116.6(5) 3_767 .
B4 O6 B1 124.4(5) . 4_675
B4 O6 La1 95.9(4) . .
B1 O6 La1 139.2(4) 4_675 .
B2 O5 B1 119.0(5) . 3_767
B4 O4 B5 118.9(5) 1_455 .
B4 O4 La1 136.9(4) 1_455 .
B5 O4 La1 99.5(3) . .
B5 O2 B1 124.4(5) 4_676 .
B5 O2 La1 128.5(4) 4_676 .
B1 O2 La1 97.9(3) . .
O8 B5 O2 128.1(6) . 4_575
O8 B5 O4 111.9(5) . .
O2 B5 O4 120.1(6) 4_575 .
O8 B5 La1 57.9(3) . .
O2 B5 La1 172.7(5) 4_575 .
O4 B5 La1 54.1(3) . .
O10 B4 O6 116.4(6) . .
O10 B4 O4 123.4(6) . 1_655
O6 B4 O4 120.1(6) . 1_655
O10 B4 La1 58.8(3) . .
O6 B4 La1 58.0(3) . .
O4 B4 La1 169.6(5) 1_655 .
O7 B3 O11 111.7(5) . .
O7 B3 O10 107.5(5) . 1_455
O11 B3 O10 113.8(5) . 1_455
O7 B3 O8 107.3(5) . 4_576
O11 B3 O8 110.2(5) . 4_576
O10 B3 O8 106.0(5) 1_455 4_576
O7 B2 O5 123.4(6) 3_767 .
O7 B2 O9 116.8(6) 3_767 .
O5 B2 O9 119.8(6) . .
O11 B1 O5 112.9(5) . 3_767
O11 B1 O2 105.7(5) . .
O5 B1 O2 111.4(5) 3_767 .
O11 B1 O6 110.1(5) . 4_576
O5 B1 O6 108.3(5) 3_767 4_576
O2 B1 O6 108.4(5) . 4_576

loop_
_geom_bond_atom_site_label_1
_geom_bond_atom_site_label_2
_geom_bond_distance
_geom_bond_site_symmetry_2
La1 O4 2.554(4) .
La1 O1 2.569(4) .
La1 O9 2.571(4) .
La1 O11 2.603(4) .
La1 O6 2.611(4) .
La1 O3 2.615(4) .
La1 O2 2.630(4) .
La1 O10 2.631(4) .
La1 O8 2.653(4) .
La1 B4 3.062(7) .
La1 B5 3.110(7) .
La1 Br1 3.1253(9) .
O11 B3 1.448(8) .
O11 B1 1.448(8) .
O10 B4 1.347(8) .
O10 B3 1.471(8) 1_655
O9 B2 1.391(8) .
O8 B5 1.345(8) .
O8 B3 1.513(8) 4_675
O7 B2 1.368(8) 3_767
O7 B3 1.445(8) .
O6 B4 1.353(8) .
O6 B1 1.496(8) 4_675
O5 B2 1.371(8) .
O5 B1 1.465(8) 3_767
O4 B4 1.393(8) 1_455
O4 B5 1.403(8) .
O2 B5 1.357(8) 4_676
O2 B1 1.488(8) .
B5 O2 1.357(8) 4_575
B4 O4 1.393(8) 1_655
B3 O10 1.471(8) 1_455
B3 O8 1.513(8) 4_576
B2 O7 1.368(8) 3_767
B1 O5 1.465(8) 3_767
B1 O6 1.496(8) 4_576
